data_4027197
loop_
_publ_author_name
'Masatoshi, Tanimura'
'Nobuko Watanabe'
'Hisako K. Ijuin'
'Masakatsu Matsumoto'

_publ_contact_author_email matsumo-chem@kanagawa-u.ac.jp
_publ_contact_author_fax 81(463)589684
_publ_contact_author_name 'Professor Masakatsu Matsumoto'
_publ_contact_author_phone 81(463)594111
_publ_section_title
;
 Base-Induced Chemiluminescent Decomposition of Bicyclic Dioxetanes
 Bearing a (Benzothiazol-2-yl)-3-hydroxyphenyl Group: A Radiationless
 Pathway Leading to Marked Decline of Chemiluminescence Efficiency
;
_journal_name_full 'Journal of Organic Chemistry'
_journal_page_first 4725
_journal_page_last 4731
_journal_paper_doi 10.1021/jo300417e
_journal_volume 77
_journal_year 2012
_chemical_formula_moiety '2(C23 H25 N O4 S) (CH2 Cl2)'
_chemical_formula_sum 'C47 H52 Cl2 N2 O8 S2'
_chemical_formula_weight 907.95
_space_group_IT_number 14
_symmetry_cell_setting monoclinic
_symmetry_Int_Tables_number 14
_symmetry_space_group_name_Hall '-P 2yn'
_symmetry_space_group_name_H-M 'P 1 21/n 1'
_audit_creation_date 2009-07-17
_audit_creation_method 'by CrystalStructure 3.6.0'
_cell_angle_alpha 90
_cell_angle_beta 97.460(5)
_cell_angle_gamma 90
_cell_formula_units_Z 4
_cell_length_a 15.198(11)
_cell_length_b 15.97(2)
_cell_length_c 18.368(13)
_cell_measurement_reflns_used 326
_cell_measurement_temperature 150.1
_cell_measurement_theta_max 27.5
_cell_measurement_theta_min 3.0
_cell_volume 4420(7)
_computing_cell_refinement CrystalClear
_computing_data_collection CrystalClear
_computing_data_reduction CrystalStructure
_computing_publication_material 'CrystalStructure 3.6.0'
_computing_structure_refinement CRYSTALS
_computing_structure_solution SIR92
_diffrn_ambient_temperature 150.1
_diffrn_detector_area_resol_mean 7.31
_diffrn_measured_fraction_theta_full 0.9877
_diffrn_measured_fraction_theta_max 0.9877
_diffrn_measurement_device_type 'Rigaku Mercury'
_diffrn_measurement_method \w
_diffrn_radiation_type 'Mo K\a'
_diffrn_radiation_wavelength 0.7107
_diffrn_reflns_av_R_equivalents 0.047
_diffrn_reflns_limit_h_max 19
_diffrn_reflns_limit_h_min -19
_diffrn_reflns_limit_k_max 20
_diffrn_reflns_limit_k_min -17
_diffrn_reflns_limit_l_max 23
_diffrn_reflns_limit_l_min -19
_diffrn_reflns_number 46931
_diffrn_reflns_theta_full 27.48
_diffrn_reflns_theta_max 27.48
_exptl_absorpt_coefficient_mu 0.298
_exptl_absorpt_correction_T_max 0.919
_exptl_absorpt_correction_T_min 0.829
_exptl_absorpt_correction_type multi-scan
_exptl_absorpt_process_details 'Jacobson, R. (1998) Private communication'
_exptl_crystal_colour yellow
_exptl_crystal_density_diffrn 1.492
_exptl_crystal_description prism
_exptl_crystal_F_000 2080.00
_exptl_crystal_size_max 0.70
_exptl_crystal_size_mid 0.20
_exptl_crystal_size_min 0.20
_refine_diff_density_max 1.93
_refine_diff_density_min -1.30
_refine_ls_extinction_method none
_refine_ls_goodness_of_fit_ref 1.015
_refine_ls_hydrogen_treatment refall
_refine_ls_number_parameters 602
_refine_ls_number_reflns 10043
_refine_ls_R_factor_gt 0.0660
_refine_ls_shift/su_max 0.0000
_refine_ls_structure_factor_coef Fsqd
_refine_ls_weighting_details 'w = 1/[0.0002Fo^2^ + 1.0000\s(Fo^2^)]/(4Fo^2^)'
_refine_ls_weighting_scheme calc
_refine_ls_wR_factor_ref 0.1660
_reflns_number_gt 4106
_reflns_number_total 10043
_reflns_threshold_expression F^2^>2.0\s(F^2^)
_cod_data_source_file jo300417e_si_004.cif
_cod_data_source_block 10-cis
_cod_original_cell_volume 4420.8(72)
_cod_original_formula_sum 'C47 H52 Cl2 N2 O8 S2 '
_cod_database_code 4027197

loop_
_symmetry_equiv_pos_site_id
_symmetry_equiv_pos_as_xyz
1 +X,+Y,+Z
2 1/2-X,1/2+Y,1/2-Z
3 -X,-Y,-Z
4 1/2+X,1/2-Y,1/2+Z

loop_
_atom_site_label
_atom_site_type_symbol
_atom_site_fract_x
_atom_site_fract_y
_atom_site_fract_z
_atom_site_U_iso_or_equiv
_atom_site_adp_type
_atom_site_occupancy
_atom_site_symmetry_multiplicity
_atom_site_calc_flag
_atom_site_refinement_flags
Cl(1) Cl 0.1376(3) 0.3847(2) 0.6966(2) 0.306(2) Uani 1.00 1 d .
Cl(2) Cl 0.1406(2) 0.5089(2) 0.80620(12) 0.1674(12) Uani 1.00 1 d .
S(1) S 0.17045(8) 0.23391(8) 1.20701(6) 0.0408(3) Uani 1.00 1 d .
S(2) S 0.63215(7) 0.43023(7) 1.05924(6) 0.0382(3) Uani 1.00 1 d .
O(1) O 0.4069(2) 0.1979(2) 1.0125(1) 0.0381(8) Uani 1.00 1 d .
O(3) O 0.3931(2) 0.3559(2) 0.9980(1) 0.0343(8) Uani 1.00 1 d .
O(5) O 0.0287(2) 0.1640(2) 0.9349(1) 0.0358(8) Uani 1.00 1 d .
O(6) O 0.2491(2) 0.3970(2) 1.1153(2) 0.0415(9) Uani 1.00 1 d .
O(7) O 0.6656(2) 0.4754(2) 0.9241(2) 0.0415(9) Uani 1.00 1 d .
O(8) O 0.0607(2) 0.1377(2) 1.0620(1) 0.0337(8) Uani 1.00 1 d .
O(9) O -0.0297(2) 0.1121(2) 1.0764(1) 0.0357(8) Uani 1.00 1 d .
O(10) O 0.3067(2) 0.3285(2) 0.8935(1) 0.0367(8) Uani 1.00 1 d .
N(1) N 0.4779(2) 0.3693(2) 1.0340(2) 0.0322(9) Uani 1.00 1 d .
N(12) N 0.2552(2) 0.1931(2) 1.0990(2) 0.0337(10) Uani 1.00 1 d .
C(14) C 0.1424(3) 0.2993(2) 1.0627(2) 0.0307(11) Uani 1.00 1 d .
C(16) C 0.5807(3) 0.3932(3) 1.1325(2) 0.0363(12) Uani 1.00 1 d .
C(17) C 0.2918(3) 0.1462(3) 1.1601(2) 0.0354(12) Uani 1.00 1 d .
C(18) C 0.5419(3) 0.4015(2) 0.9989(2) 0.0318(11) Uani 1.00 1 d .
C(19) C 0.1789(3) 0.3808(3) 1.0637(2) 0.0356(12) Uani 1.00 1 d .
C(20) C 0.4528(3) 0.3702(2) 0.8824(2) 0.0321(11) Uani 1.00 1 d .
C(21) C 0.1908(3) 0.2395(2) 1.1160(2) 0.0300(11) Uani 1.00 1 d .
C(22) C 0.1432(3) 0.4408(3) 1.0132(2) 0.0416(13) Uani 1.00 1 d .
C(23) C 0.4969(3) 0.3612(3) 1.1096(2) 0.0330(11) Uani 1.00 1 d .
C(24) C -0.0593(3) 0.2708(3) 1.1359(2) 0.0438(13) Uani 1.00 1 d .
C(25) C 0.0242(3) 0.1956(2) 1.0054(2) 0.0304(11) Uani 1.00 1 d .
C(26) C -0.1222(3) 0.2379(3) 1.0695(2) 0.0396(12) Uani 1.00 1 d .
C(27) C 0.0371(3) 0.3396(3) 0.9590(2) 0.0382(12) Uani 1.00 1 d .
C(28) C -0.1171(3) 0.1283(3) 0.9561(2) 0.0377(12) Uani 1.00 1 d .
C(29) C 0.4980(3) 0.1751(3) 0.9204(2) 0.0368(12) Uani 1.00 1 d .
C(30) C -0.1722(3) 0.1838(3) 0.8981(2) 0.051(2) Uani 1.00 1 d .
C(31) C 0.4351(3) 0.3815(3) 0.8076(2) 0.0383(12) Uani 1.00 1 d .
C(32) C 0.2536(3) 0.1608(3) 1.2242(2) 0.0344(11) Uani 1.00 1 d .
C(33) C -0.0358(3) 0.0965(3) 0.9241(2) 0.0380(12) Uani 1.00 1 d .
C(34) C 0.0696(3) 0.2798(3) 1.0104(2) 0.0321(11) Uani 1.00 1 d .
C(35) C 0.5740(3) 0.4567(3) 0.8075(2) 0.0392(13) Uani 1.00 1 d .
C(36) C 0.4972(3) 0.4259(3) 0.7716(2) 0.0383(12) Uani 1.00 1 d .
C(37) C 0.5948(3) 0.4482(3) 0.8862(2) 0.0339(12) Uani 1.00 1 d .
C(38) C 0.2570(3) 0.2534(3) 0.9062(2) 0.0436(13) Uani 1.00 1 d .
C(39) C 0.4077(3) 0.2153(3) 0.9364(2) 0.0326(11) Uani 1.00 1 d .
C(40) C 0.5621(3) 0.3572(3) 1.2550(2) 0.048(1) Uani 1.00 1 d .
C(41) C 0.4793(3) 0.3239(3) 1.2309(2) 0.047(1) Uani 1.00 1 d .
C(42) C 0.3515(3) 0.0610(3) 1.2878(3) 0.055(2) Uani 1.00 1 d .
C(43) C 0.5295(3) 0.4066(2) 0.9214(2) 0.0311(11) Uani 1.00 1 d .
C(44) C 0.6134(3) 0.3931(3) 1.2068(2) 0.0439(13) Uani 1.00 1 d .
C(45) C -0.1617(3) 0.3136(3) 1.0259(3) 0.059(2) Uani 1.00 1 d .
C(46) C 0.3941(3) 0.3160(3) 0.9244(2) 0.0341(11) Uani 1.00 1 d .
C(47) C 0.3179(3) 0.1833(3) 0.8927(2) 0.0415(13) Uani 1.00 1 d .
C(48) C 0.2798(3) 0.1009(3) 0.9196(3) 0.060(2) Uani 1.00 1 d .
C(49) C 0.0732(3) 0.4196(3) 0.9613(3) 0.047(1) Uani 1.00 1 d .
C(50) C 0.4432(3) 0.3263(3) 1.1576(2) 0.0394(13) Uani 1.00 1 d .
C(51) C -0.0715(3) 0.1762(3) 1.0245(2) 0.0318(11) Uani 1.00 1 d .
C(52) C 0.2846(3) 0.1166(3) 1.2890(2) 0.046(1) Uani 1.00 1 d .
C(53) C 0.5320(3) 0.1964(3) 0.8478(2) 0.045(1) Uani 1.00 1 d .
C(54) C 0.5730(3) 0.1989(3) 0.9818(2) 0.046(1) Uani 1.00 1 d .
C(55) C -0.1961(3) 0.1915(3) 1.1005(2) 0.056(2) Uani 1.00 1 d .
C(56) C -0.1740(3) 0.0523(3) 0.9729(2) 0.048(1) Uani 1.00 1 d .
C(57) C 0.3908(4) 0.0464(3) 1.2238(3) 0.059(2) Uani 1.00 1 d .
C(58) C 0.4888(3) 0.0789(3) 0.9231(3) 0.054(2) Uani 1.00 1 d .
C(59) C 0.3206(3) 0.1770(3) 0.8091(2) 0.054(2) Uani 1.00 1 d .
C(60) C 0.3616(3) 0.0896(3) 1.1609(3) 0.053(2) Uani 1.00 1 d .
C(61) C 0.1189(7) 0.3862(6) 0.7764(4) 0.209(5) Uani 1.00 1 d .
H(1) H 0.3833 0.0794 1.1207 0.064 Uiso 1.00 1 c R
H(2) H 0.3754 0.0336 1.3279 0.065 Uiso 1.00 1 c R
H(3) H 0.2591 0.1269 1.3301 0.056 Uiso 1.00 1 c R
H(4) H 0.2794 0.4459 1.0996 0.050 Uiso 1.00 1 c R
H(5) H 0.1755 0.4969 1.0162 0.051 Uiso 1.00 1 c R
H(6) H 0.0584 0.4636 0.9267 0.056 Uiso 1.00 1 c R
H(7) H -0.0116 0.3309 0.9206 0.046 Uiso 1.00 1 c R
H(8) H -0.0034 0.0408 0.9514 0.045 Uiso 1.00 1 c R
H(9) H -0.0423 0.0834 0.8758 0.045 Uiso 1.00 1 c R
H(10) H 0.0589 0.3711 0.7787 0.258 Uiso 1.00 1 c R
H(11) H 0.1571 0.3496 0.8066 0.258 Uiso 1.00 1 c R
H(12) H 0.4374 -0.0016 1.2292 0.072 Uiso 1.00 1 c R
H(13) H -0.1452 0.0176 1.0119 0.057 Uiso 1.00 1 c R
H(14) H -0.2294 0.0641 0.9806 0.057 Uiso 1.00 1 c R
H(15) H -0.1848 0.0159 0.9263 0.057 Uiso 1.00 1 c R
H(16) H -0.0265 0.2322 1.1663 0.054 Uiso 1.00 1 c R
H(17) H -0.0261 0.3015 1.1140 0.054 Uiso 1.00 1 c R
H(18) H -0.0980 0.2982 1.1657 0.054 Uiso 1.00 1 c R
H(19) H -0.2232 0.2342 1.1374 0.068 Uiso 1.00 1 c R
H(20) H -0.2410 0.1737 1.0624 0.068 Uiso 1.00 1 c R
H(21) H -0.1818 0.1400 1.1204 0.068 Uiso 1.00 1 c R
H(22) H 0.6778 0.4149 1.2248 0.052 Uiso 1.00 1 c R
H(23) H 0.5849 0.3644 1.3095 0.057 Uiso 1.00 1 c R
H(24) H 0.3863 0.3073 1.1395 0.047 Uiso 1.00 1 c R
H(25) H 0.6090 0.4916 0.7844 0.048 Uiso 1.00 1 c R
H(26) H 0.4847 0.4328 0.7215 0.047 Uiso 1.00 1 c R
H(27) H 0.4867 0.1887 0.8036 0.056 Uiso 1.00 1 c R
H(28) H 0.5792 0.1580 0.8390 0.056 Uiso 1.00 1 c R
H(29) H 0.5508 0.2601 0.8465 0.056 Uiso 1.00 1 c R
H(30) H 0.3638 0.1296 0.7947 0.065 Uiso 1.00 1 c R
H(31) H 0.3846 0.3538 0.7811 0.046 Uiso 1.00 1 c R
H(32) H 0.2683 0.1674 0.7864 0.065 Uiso 1.00 1 c R
H(33) H -0.1530 0.2404 0.9024 0.061 Uiso 1.00 1 c R
H(34) H -0.2333 0.1808 0.9039 0.061 Uiso 1.00 1 c R
H(35) H -0.1637 0.1629 0.8511 0.061 Uiso 1.00 1 c R
H(36) H 0.4638 0.0632 0.9671 0.066 Uiso 1.00 1 c R
H(37) H 0.4464 0.0563 0.8787 0.066 Uiso 1.00 1 c R
H(38) H 0.5467 0.0589 0.9179 0.066 Uiso 1.00 1 c R
H(39) H 0.5876 0.2653 0.9792 0.056 Uiso 1.00 1 c R
H(40) H 0.5557 0.1843 1.0300 0.056 Uiso 1.00 1 c R
H(41) H 0.6176 0.1585 0.9699 0.056 Uiso 1.00 1 c R
H(42) H 0.3060 0.0930 0.9689 0.074 Uiso 1.00 1 c R
H(43) H 0.2947 0.0551 0.8905 0.073 Uiso 1.00 1 c R
H(44) H 0.2172 0.1041 0.9177 0.074 Uiso 1.00 1 c R
H(45) H 0.3470 0.2411 0.7882 0.065 Uiso 1.00 1 c R
H(46) H -0.2164 0.3078 0.9833 0.072 Uiso 1.00 1 c R
H(47) H -0.1164 0.3312 1.0027 0.072 Uiso 1.00 1 c R
H(48) H -0.1819 0.3532 1.0568 0.072 Uiso 1.00 1 c R
H(49) H 0.4466 0.2982 1.2656 0.057 Uiso 1.00 1 c R
H(50) H 0.2025 0.2568 0.8725 0.052 Uiso 1.00 1 c R
H(51) H 0.2501 0.2522 0.9608 0.052 Uiso 1.00 1 c R
H(52) H 0.3558 0.1973 1.0256 0.047 Uiso 1.00 1 c R

loop_
_atom_site_aniso_label
_atom_site_aniso_U_11
_atom_site_aniso_U_22
_atom_site_aniso_U_33
_atom_site_aniso_U_12
_atom_site_aniso_U_13
_atom_site_aniso_U_23
Cl(1) 0.440(6) 0.270(4) 0.256(4) 0.228(5) 0.225(4) 0.083(3)
Cl(2) 0.219(3) 0.169(2) 0.106(2) -0.088(2) -0.010(2) 0.065(2)
S(1) 0.0369(6) 0.0505(7) 0.0372(6) 0.0051(6) 0.0126(5) 0.0007(5)
S(2) 0.0314(6) 0.0413(6) 0.0417(6) -0.0009(5) 0.0043(5) -0.0048(5)
O(1) 0.035(2) 0.048(2) 0.033(2) 0.001(1) 0.0116(13) 0.0091(13)
O(3) 0.028(2) 0.043(2) 0.032(2) -0.0008(13) 0.0059(12) -0.0062(13)
O(5) 0.036(2) 0.039(2) 0.035(2) -0.002(1) 0.0103(13) -0.0032(13)
O(6) 0.037(2) 0.037(2) 0.051(2) -0.007(1) 0.009(1) -0.000(1)
O(7) 0.036(2) 0.042(2) 0.049(2) -0.008(2) 0.011(1) -0.004(1)
O(8) 0.027(2) 0.032(2) 0.043(2) 0.0001(13) 0.0069(13) 0.0083(13)
O(9) 0.030(2) 0.039(2) 0.039(2) -0.0025(13) 0.0086(13) 0.0115(13)
O(10) 0.026(2) 0.043(2) 0.041(2) 0.001(1) 0.0034(13) -0.001(1)
N(1) 0.024(2) 0.040(2) 0.032(2) -0.001(2) 0.001(1) -0.001(2)
N(12) 0.033(2) 0.031(2) 0.039(2) 0.000(2) 0.011(2) 0.003(2)
C(14) 0.027(2) 0.031(2) 0.036(2) -0.000(2) 0.013(2) 0.001(2)
C(16) 0.032(2) 0.039(3) 0.039(2) 0.006(2) 0.006(2) -0.002(2)
C(17) 0.034(2) 0.033(2) 0.041(2) 0.001(2) 0.009(2) 0.007(2)
C(18) 0.029(2) 0.027(2) 0.040(2) -0.002(2) 0.007(2) -0.001(2)
C(19) 0.030(2) 0.033(2) 0.047(3) -0.001(2) 0.015(2) -0.002(2)
C(20) 0.035(2) 0.029(2) 0.034(2) 0.003(2) 0.010(2) -0.000(2)
C(21) 0.027(2) 0.030(2) 0.034(2) -0.001(2) 0.009(2) 0.001(2)
C(22) 0.036(3) 0.029(2) 0.062(3) -0.002(2) 0.012(2) 0.006(2)
C(23) 0.038(3) 0.033(2) 0.028(2) 0.006(2) 0.005(2) -0.001(2)
C(24) 0.037(3) 0.055(3) 0.042(3) 0.002(2) 0.017(2) -0.006(2)
C(25) 0.034(2) 0.027(2) 0.031(2) 0.003(2) 0.006(2) 0.001(2)
C(26) 0.029(2) 0.051(3) 0.041(2) 0.004(2) 0.012(2) 0.002(2)
C(27) 0.034(2) 0.038(3) 0.044(3) 0.001(2) 0.006(2) 0.009(2)
C(28) 0.033(2) 0.038(3) 0.040(2) -0.003(2) 0.001(2) 0.004(2)
C(29) 0.042(3) 0.032(2) 0.040(2) 0.004(2) 0.017(2) 0.004(2)
C(30) 0.042(3) 0.059(3) 0.051(3) 0.003(3) -0.001(2) 0.005(3)
C(31) 0.046(3) 0.032(2) 0.037(2) -0.001(2) 0.004(2) 0.000(2)
C(32) 0.028(2) 0.037(2) 0.038(2) -0.004(2) 0.007(2) 0.003(2)
C(33) 0.044(3) 0.038(3) 0.032(2) -0.004(2) 0.005(2) -0.003(2)
C(34) 0.028(2) 0.032(2) 0.039(2) 0.000(2) 0.014(2) 0.000(2)
C(35) 0.043(3) 0.033(2) 0.045(3) 0.001(2) 0.017(2) 0.002(2)
C(36) 0.050(3) 0.033(2) 0.034(2) 0.002(2) 0.013(2) 0.001(2)
C(37) 0.031(2) 0.030(2) 0.043(2) -0.002(2) 0.013(2) -0.005(2)
C(38) 0.032(3) 0.056(3) 0.043(3) -0.007(2) 0.006(2) 0.002(2)
C(39) 0.032(2) 0.034(2) 0.033(2) -0.004(2) 0.009(2) 0.000(2)
C(40) 0.042(3) 0.063(3) 0.037(3) 0.007(3) -0.004(2) 0.000(2)
C(41) 0.056(3) 0.054(3) 0.033(2) 0.003(3) 0.010(2) -0.000(2)
C(42) 0.045(3) 0.062(3) 0.056(3) -0.001(3) -0.003(2) 0.024(3)
C(43) 0.033(2) 0.031(2) 0.031(2) -0.001(2) 0.010(2) -0.001(2)
C(44) 0.031(3) 0.053(3) 0.047(3) 0.005(2) -0.002(2) -0.001(2)
C(45) 0.055(3) 0.067(4) 0.058(3) 0.032(3) 0.018(3) 0.004(3)
C(46) 0.030(2) 0.044(3) 0.029(2) -0.001(2) 0.006(2) -0.005(2)
C(47) 0.038(3) 0.044(3) 0.043(3) -0.013(2) 0.009(2) -0.006(2)
C(48) 0.066(4) 0.055(3) 0.063(3) -0.032(3) 0.016(3) -0.001(3)
C(49) 0.042(3) 0.039(3) 0.060(3) 0.001(2) 0.007(2) 0.018(2)
C(50) 0.038(3) 0.043(3) 0.037(2) 0.005(2) 0.007(2) 0.002(2)
C(51) 0.029(2) 0.032(2) 0.035(2) 0.000(2) 0.006(2) 0.008(2)
C(52) 0.043(3) 0.056(3) 0.040(3) -0.008(3) 0.005(2) 0.006(2)
C(53) 0.047(3) 0.046(3) 0.047(3) 0.005(2) 0.023(2) -0.003(2)
C(54) 0.036(3) 0.052(3) 0.051(3) 0.016(2) 0.006(2) -0.004(2)
C(55) 0.041(3) 0.077(4) 0.053(3) -0.011(3) 0.018(2) 0.002(3)
C(56) 0.042(3) 0.042(3) 0.058(3) -0.009(2) -0.001(2) 0.009(2)
C(57) 0.060(4) 0.060(3) 0.059(3) 0.024(3) 0.017(3) 0.021(3)
C(58) 0.061(4) 0.040(3) 0.064(3) 0.009(3) 0.025(3) 0.005(2)
C(59) 0.062(4) 0.057(3) 0.043(3) -0.020(3) 0.007(2) -0.013(2)
C(60) 0.057(3) 0.057(3) 0.046(3) 0.022(3) 0.016(2) 0.009(2)
C(61) 0.30(1) 0.224(11) 0.122(7) 0.211(10) 0.092(8) 0.117(7)

loop_
_atom_type_symbol
_atom_type_description
_atom_type_scat_dispersion_real
_atom_type_scat_dispersion_imag
_atom_type_scat_source
C C 0.003 0.002
;
International Tables for Crystallography
(1992, Vol. C, Tables 4.2.6.8 and 6.1.1.4)
;
H H 0.000 0.000
;
International Tables for Crystallography
(1992, Vol. C, Table 6.1.1.4)
;
N N 0.006 0.003
;
International Tables for Crystallography
(1992, Vol. C, Tables 4.2.6.8 and 6.1.1.4)
;
O O 0.011 0.006
;
International Tables for Crystallography
(1992, Vol. C, Tables 4.2.6.8 and 6.1.1.4)
;
S S 0.125 0.123
;
International Tables for Crystallography
(1992, Vol. C, Tables 4.2.6.8 and 6.1.1.4)
;
Cl Cl 0.148 0.159
;
International Tables for Crystallography
(1992, Vol. C, Tables 4.2.6.8 and 6.1.1.4)
;

loop_
_geom_angle_atom_site_label_1
_geom_angle_atom_site_label_2
_geom_angle_atom_site_label_3
_geom_angle
Cl(1) C(61) Cl(2) 103.2(5)
S(1) C(21) N(12) 115.8(3)
S(1) C(21) C(14) 121.9(3)
C(32) S(1) C(21) 89.6(2)
S(1) C(32) C(17) 109.5(3)
S(1) C(32) C(52) 130.6(3)
C(18) S(2) C(16) 90.4(2)
S(2) C(16) C(23) 112.1(3)
S(2) C(16) C(44) 128.2(3)
S(2) C(18) N(1) 111.3(3)
S(2) C(18) C(43) 128.9(3)
O(1) C(39) C(29) 102.7(3)
O(1) C(39) C(46) 107.8(3)
O(1) C(39) C(47) 108.6(3)
O(3) N(1) C(18) 121.3(3)
O(3) N(1) C(23) 121.5(3)
C(46) O(3) N(1) 112.2(3)
O(3) C(46) O(10) 100.7(3)
O(3) C(46) C(39) 108.3(3)
O(3) C(46) C(20) 106.9(3)
O(5) C(25) O(8) 111.9(3)
C(33) O(5) C(25) 106.3(3)
O(5) C(25) C(34) 107.5(3)
O(5) C(25) C(51) 107.1(3)
O(5) C(33) C(28) 105.5(3)
O(6) C(19) C(14) 117.1(3)
O(6) C(19) C(22) 122.5(4)
O(7) C(37) C(43) 120.0(4)
O(7) C(37) C(35) 124.9(4)
C(25) O(8) O(9) 91.5(2)
O(8) O(9) C(51) 91.5(2)
O(8) C(25) C(34) 113.4(3)
O(8) C(25) C(51) 89.6(3)
O(9) C(51) C(25) 87.0(3)
O(9) C(51) C(28) 106.7(3)
O(9) C(51) C(26) 107.3(3)
C(46) O(10) C(38) 107.8(3)
O(10) C(38) C(47) 104.2(3)
O(10) C(46) C(39) 107.1(3)
O(10) C(46) C(20) 107.7(3)
C(23) N(1) C(18) 116.6(3)
N(1) C(18) C(43) 119.7(3)
N(1) C(23) C(16) 109.5(4)
N(1) C(23) C(50) 127.4(4)
C(21) N(12) C(17) 110.3(3)
N(12) C(17) C(32) 114.8(4)
N(12) C(17) C(60) 125.3(4)
N(12) C(21) C(14) 122.1(3)
C(21) C(14) C(19) 115.0(3)
C(34) C(14) C(19) 119.1(3)
C(14) C(19) C(22) 120.4(4)
C(34) C(14) C(21) 125.8(3)
C(14) C(34) C(25) 123.6(3)
C(14) C(34) C(27) 119.4(4)
C(44) C(16) C(23) 119.7(4)
C(16) C(23) C(50) 123.1(4)
C(16) C(44) C(40) 118.0(4)
C(17) C(32) C(52) 119.9(4)
C(60) C(17) C(32) 119.8(4)
C(17) C(60) C(57) 119.9(5)
C(18) C(43) C(37) 118.4(3)
C(18) C(43) C(20) 118.8(4)
C(19) C(22) C(49) 119.4(4)
C(43) C(20) C(31) 119.6(4)
C(46) C(20) C(31) 121.9(4)
C(20) C(31) C(36) 118.5(4)
C(20) C(43) C(37) 122.8(3)
C(46) C(20) C(43) 118.4(3)
C(20) C(46) C(39) 123.8(3)
C(22) C(49) C(27) 120.9(4)
C(23) C(50) C(41) 115.8(4)
C(24) C(26) C(51) 109.8(3)
C(24) C(26) C(55) 106.4(3)
C(24) C(26) C(45) 107.8(4)
C(25) C(34) C(27) 116.9(3)
C(51) C(25) C(34) 126.3(3)
C(25) C(51) C(28) 104.2(3)
C(25) C(51) C(26) 122.1(3)
C(51) C(26) C(45) 114.3(3)
C(55) C(26) C(45) 108.9(4)
C(26) C(51) C(28) 122.9(3)
C(55) C(26) C(51) 109.4(4)
C(49) C(27) C(34) 120.6(4)
C(33) C(28) C(30) 108.6(3)
C(51) C(28) C(30) 114.7(3)
C(56) C(28) C(30) 108.7(3)
C(51) C(28) C(33) 100.2(3)
C(56) C(28) C(33) 108.6(4)
C(56) C(28) C(51) 115.4(3)
C(29) C(39) C(46) 118.3(3)
C(29) C(39) C(47) 119.4(3)
C(54) C(29) C(39) 110.0(3)
C(58) C(29) C(39) 108.3(4)
C(53) C(29) C(39) 118.2(3)
C(54) C(29) C(53) 106.3(4)
C(58) C(29) C(53) 106.9(4)
C(58) C(29) C(54) 106.5(3)
C(31) C(36) C(35) 122.7(4)
C(32) C(52) C(42) 118.9(4)
C(37) C(35) C(36) 121.0(4)
C(35) C(37) C(43) 115.2(3)
C(38) C(47) C(39) 100.8(3)
C(38) C(47) C(48) 108.6(4)
C(38) C(47) C(59) 108.1(4)
C(47) C(39) C(46) 99.5(3)
C(39) C(47) C(48) 116.7(3)
C(39) C(47) C(59) 113.2(4)
C(44) C(40) C(41) 121.5(4)
C(40) C(41) C(50) 121.9(4)
C(57) C(42) C(52) 121.7(4)
C(42) C(57) C(60) 119.7(5)
C(59) C(47) C(48) 108.7(4)
Cl(1) C(61) H(10) 109.7689
Cl(1) C(61) H(11) 111.9822
Cl(2) C(61) H(10) 110.6567
Cl(2) C(61) H(11) 111.6506
H(52) O(1) C(39) 114.0667
O(5) C(33) H(8) 106.4360
O(5) C(33) H(9) 106.9197
H(4) O(6) C(19) 107.8324
O(10) C(38) H(51) 107.0802
O(10) C(38) H(50) 105.6895
C(16) C(44) H(22) 120.5234
C(17) C(60) H(1) 119.3224
C(19) C(22) H(5) 115.1275
C(20) C(31) H(31) 119.0339
C(22) C(49) H(6) 111.9092
H(5) C(22) C(49) 125.2783
C(23) C(50) H(24) 119.8057
H(16) C(24) C(26) 118.5017
H(17) C(24) C(26) 99.8193
H(18) C(24) C(26) 104.1404
H(17) C(24) H(16) 111.2769
H(18) C(24) H(16) 106.2378
H(18) C(24) H(17) 117.1650
C(26) C(45) H(46) 122.0385
C(26) C(45) H(47) 102.8552
C(26) C(45) H(48) 110.9332
C(26) C(55) H(20) 111.2796
C(26) C(55) H(21) 116.2105
C(26) C(55) H(19) 106.7790
H(7) C(27) C(34) 124.7323
C(27) C(49) H(6) 126.9038
H(7) C(27) C(49) 114.6461
C(28) C(30) H(33) 110.8452
C(28) C(30) H(35) 107.4336
C(28) C(30) H(34) 110.1035
C(28) C(33) H(8) 115.4088
C(28) C(33) H(9) 117.7136
C(28) C(56) H(13) 112.8458
C(28) C(56) H(14) 115.5666
C(28) C(56) H(15) 108.1293
C(29) C(53) H(27) 113.8011
C(29) C(53) H(29) 110.8980
C(29) C(53) H(28) 110.0928
C(29) C(54) H(39) 110.1292
C(29) C(54) H(40) 109.9173
C(29) C(54) H(41) 98.0632
C(29) C(58) H(36) 109.3119
C(29) C(58) H(37) 111.8535
C(29) C(58) H(38) 103.9672
H(35) C(30) H(33) 109.4697
H(34) C(30) H(33) 109.4763
H(35) C(30) H(34) 109.4786
H(31) C(31) C(36) 122.1169
C(31) C(36) H(26) 117.6272
C(32) C(52) H(3) 118.6867
H(9) C(33) H(8) 104.1251
H(25) C(35) C(36) 120.8470
C(35) C(36) H(26) 119.6854
H(25) C(35) C(37) 117.1887
H(51) C(38) C(47) 107.1072
H(50) C(38) C(47) 115.6464
H(51) C(38) H(50) 116.1299
H(23) C(40) C(41) 122.3310
C(40) C(41) H(49) 118.9879
C(40) C(44) H(22) 121.2246
H(23) C(40) C(44) 115.6380
C(41) C(50) H(24) 124.4281
H(49) C(41) C(50) 119.1313
C(42) C(52) H(3) 122.3855
H(2) C(42) C(52) 122.2858
C(42) C(57) H(12) 113.6368
H(2) C(42) C(57) 115.9817
H(47) C(45) H(46) 104.4944
H(48) C(45) H(46) 102.6312
H(48) C(45) H(47) 114.1887
C(47) C(48) H(42) 106.9086
C(47) C(48) H(43) 110.5154
C(47) C(48) H(44) 110.9478
C(47) C(59) H(32) 110.6208
C(47) C(59) H(45) 108.7456
C(47) C(59) H(30) 113.1077
H(43) C(48) H(42) 109.4735
H(44) C(48) H(42) 109.4770
H(44) C(48) H(43) 109.4735
H(29) C(53) H(27) 104.9528
H(28) C(53) H(27) 103.4977
H(29) C(53) H(28) 113.3750
H(40) C(54) H(39) 110.6690
H(41) C(54) H(39) 118.7347
H(41) C(54) H(40) 108.5351
H(20) C(55) H(19) 110.6286
H(21) C(55) H(19) 114.0658
H(21) C(55) H(20) 97.7183
H(14) C(56) H(13) 110.3827
H(15) C(56) H(13) 107.4847
H(15) C(56) H(14) 101.4933
C(57) C(60) H(1) 120.5592
H(12) C(57) C(60) 126.4645
H(37) C(58) H(36) 107.1399
H(38) C(58) H(36) 117.5524
H(38) C(58) H(37) 107.0726
H(32) C(59) H(30) 108.3561
H(45) C(59) H(30) 106.8299
H(45) C(59) H(32) 109.0498
H(11) C(61) H(10) 109.4529

loop_
_geom_bond_atom_site_label_1
_geom_bond_atom_site_label_2
_geom_bond_distance
Cl(1) C(61) 1.528(9)
Cl(2) C(61) 2.05(1)
S(1) C(21) 1.741(4)
S(1) C(32) 1.721(4)
S(2) C(16) 1.745(4)
S(2) C(18) 1.710(4)
O(1) C(39) 1.427(5)
O(3) N(1) 1.387(4)
O(3) C(46) 1.496(5)
O(5) C(25) 1.401(5)
O(5) C(33) 1.453(5)
O(6) C(19) 1.357(5)
O(7) C(37) 1.279(5)
O(8) O(9) 1.489(4)
O(8) C(25) 1.447(4)
O(9) C(51) 1.484(5)
O(10) C(38) 1.453(5)
O(10) C(46) 1.389(5)
N(1) C(18) 1.338(5)
N(1) C(23) 1.387(5)
N(12) C(17) 1.402(5)
N(12) C(21) 1.297(5)
C(14) C(19) 1.414(6)
C(14) C(21) 1.492(5)
C(14) C(34) 1.404(5)
C(16) C(23) 1.386(6)
C(16) C(44) 1.391(6)
C(17) C(32) 1.398(6)
C(17) C(60) 1.392(6)
C(18) C(43) 1.414(5)
C(19) C(22) 1.393(6)
C(20) C(31) 1.376(5)
C(20) C(43) 1.411(5)
C(20) C(46) 1.523(6)
C(22) C(49) 1.376(6)
C(23) C(50) 1.394(6)
C(24) C(26) 1.540(6)
C(25) C(34) 1.508(6)
C(25) C(51) 1.571(6)
C(26) C(45) 1.529(6)
C(26) C(51) 1.553(6)
C(26) C(55) 1.517(7)
C(27) C(34) 1.388(6)
C(27) C(49) 1.388(6)
C(28) C(30) 1.546(6)
C(28) C(33) 1.523(6)
C(28) C(51) 1.555(5)
C(28) C(56) 1.544(6)
C(29) C(39) 1.576(6)
C(29) C(53) 1.531(6)
C(29) C(54) 1.543(6)
C(29) C(58) 1.544(6)
C(31) C(36) 1.413(6)
C(32) C(52) 1.409(6)
C(35) C(36) 1.356(6)
C(35) C(37) 1.444(6)
C(37) C(43) 1.419(6)
C(38) C(47) 1.493(6)
C(39) C(46) 1.633(6)
C(39) C(47) 1.575(6)
C(40) C(41) 1.384(7)
C(40) C(44) 1.379(7)
C(41) C(50) 1.388(6)
C(42) C(52) 1.353(7)
C(42) C(57) 1.405(7)
C(47) C(48) 1.545(7)
C(47) C(59) 1.544(6)
C(57) C(60) 1.369(7)
O(1) H(52) 0.8436
O(6) H(4) 0.9694
C(22) H(5) 1.0209
C(24) H(16) 0.9325
C(24) H(17) 0.8416
C(24) H(18) 0.9598
C(27) H(7) 0.9631
C(30) H(33) 0.9500
C(30) H(34) 0.9500
C(30) H(35) 0.9500
C(31) H(31) 0.9612
C(33) H(8) 1.1057
C(33) H(9) 0.9046
C(35) H(25) 0.9125
C(36) H(26) 0.9228
C(38) H(50) 0.9687
C(38) H(51) 1.0219
C(40) H(23) 1.0227
C(41) H(49) 0.9500
C(42) H(2) 0.8936
C(44) H(22) 1.0512
C(45) H(46) 1.0696
C(45) H(47) 0.9009
C(45) H(48) 0.9290
C(48) H(42) 0.9499
C(48) H(43) 0.9501
C(48) H(44) 0.9500
C(49) H(6) 0.9541
C(50) H(24) 0.9355
C(52) H(3) 0.9072
C(53) H(27) 1.0018
C(53) H(28) 0.9721
C(53) H(29) 1.0575
C(54) H(39) 1.0861
C(54) H(40) 0.9834
C(54) H(41) 0.9816
C(55) H(19) 1.0801
C(55) H(20) 0.9554
C(55) H(21) 0.9144
C(56) H(13) 0.9648
C(56) H(14) 0.8921
C(56) H(15) 1.0302
C(57) H(12) 1.0392
C(58) H(36) 0.9698
C(58) H(37) 1.0359
C(58) H(38) 0.9526
C(59) H(30) 1.0572
C(59) H(32) 0.8611
C(59) H(45) 1.1818
C(60) H(1) 0.8636
C(61) H(10) 0.9500
C(61) H(11) 0.9500

loop_
_geom_torsion_atom_site_label_1
_geom_torsion_atom_site_label_2
_geom_torsion_atom_site_label_3
_geom_torsion_atom_site_label_4
_geom_torsion
C(32) S(1) C(21) N(12) -1.6(3)
C(32) S(1) C(21) C(14) -176.5(3)
C(21) S(1) C(32) C(17) 0.7(3)
C(21) S(1) C(32) C(52) -178.4(4)
C(18) S(2) C(16) C(23) -0.7(3)
C(18) S(2) C(16) C(44) 179.7(4)
C(16) S(2) C(18) N(1) 2.1(3)
C(16) S(2) C(18) C(43) -176.8(4)
C(46) O(3) N(1) C(18) 44.7(4)
C(46) O(3) N(1) C(23) -144.4(3)
N(1) O(3) C(46) O(10) -165.9(3)
N(1) O(3) C(46) C(20) -53.5(4)
N(1) O(3) C(46) C(39) 81.9(3)
C(33) O(5) C(25) O(8) 70.8(3)
C(33) O(5) C(25) C(34) -164.1(3)
C(33) O(5) C(25) C(51) -25.9(3)
C(25) O(5) C(33) C(28) 41.6(3)
C(25) O(8) O(9) C(51) -5.3(2)
O(9) O(8) C(25) O(5) -103.3(3)
O(9) O(8) C(25) C(34) 134.9(3)
O(9) O(8) C(25) C(51) 5.0(2)
O(8) O(9) C(51) C(25) 4.9(2)
O(8) O(9) C(51) C(26) -117.8(3)
O(8) O(9) C(51) C(28) 108.8(3)
C(46) O(10) C(38) C(47) -41.1(4)
C(38) O(10) C(46) O(3) -95.1(3)
C(38) O(10) C(46) C(20) 153.1(3)
C(38) O(10) C(46) C(39) 18.0(4)
O(3) N(1) C(18) S(2) 168.2(3)
O(3) N(1) C(18) C(43) -12.8(6)
C(23) N(1) C(18) S(2) -3.1(4)
C(23) N(1) C(18) C(43) 175.9(3)
O(3) N(1) C(23) C(16) -168.7(3)
O(3) N(1) C(23) C(50) 11.8(6)
C(18) N(1) C(23) C(16) 2.6(5)
C(18) N(1) C(23) C(50) -176.9(4)
C(21) N(12) C(17) C(32) -1.4(5)
C(21) N(12) C(17) C(60) 179.5(4)
C(17) N(12) C(21) S(1) 2.0(4)
C(17) N(12) C(21) C(14) 176.8(3)
C(21) C(14) C(19) O(6) -4.1(6)
C(21) C(14) C(19) C(22) 175.8(4)
C(34) C(14) C(19) O(6) 179.9(3)
C(34) C(14) C(19) C(22) -0.2(6)
C(19) C(14) C(21) S(1) 84.8(4)
C(19) C(14) C(21) N(12) -89.8(5)
C(34) C(14) C(21) S(1) -99.6(4)
C(34) C(14) C(21) N(12) 85.9(5)
C(19) C(14) C(34) C(25) -178.6(4)
C(19) C(14) C(34) C(27) 2.5(6)
C(21) C(14) C(34) C(25) 5.9(7)
C(21) C(14) C(34) C(27) -173.0(4)
S(2) C(16) C(23) N(1) -0.8(5)
S(2) C(16) C(23) C(50) 178.6(4)
C(44) C(16) C(23) N(1) 178.8(4)
C(44) C(16) C(23) C(50) -1.8(7)
S(2) C(16) C(44) C(40) -177.4(4)
C(23) C(16) C(44) C(40) 3.1(7)
N(12) C(17) C(32) S(1) 0.2(5)
N(12) C(17) C(32) C(52) 179.4(4)
C(60) C(17) C(32) S(1) 179.4(3)
C(60) C(17) C(32) C(52) -1.5(6)
N(12) C(17) C(60) C(57) -178.9(4)
C(32) C(17) C(60) C(57) 2.1(7)
S(2) C(18) C(43) C(20) 173.0(4)
S(2) C(18) C(43) C(37) -7.2(6)
N(1) C(18) C(43) C(20) -5.9(6)
N(1) C(18) C(43) C(37) 174.0(4)
O(6) C(19) C(22) C(49) 178.5(4)
C(14) C(19) C(22) C(49) -1.4(7)
C(43) C(20) C(31) C(36) 3.2(6)
C(46) C(20) C(31) C(36) -174.0(4)
C(31) C(20) C(43) C(18) 173.7(4)
C(31) C(20) C(43) C(37) -6.2(6)
C(46) C(20) C(43) C(18) -9.1(6)
C(46) C(20) C(43) C(37) 171.0(4)
C(31) C(20) C(46) O(3) -145.4(4)
C(31) C(20) C(46) O(10) -37.9(5)
C(31) C(20) C(46) C(39) 87.9(5)
C(43) C(20) C(46) O(3) 37.5(5)
C(43) C(20) C(46) O(10) 145.0(4)
C(43) C(20) C(46) C(39) -89.3(5)
C(19) C(22) C(49) C(27) 0.6(7)
N(1) C(23) C(50) C(41) 178.4(4)
C(16) C(23) C(50) C(41) -1.0(6)
O(5) C(25) C(34) C(14) -121.8(4)
O(5) C(25) C(34) C(27) 57.1(5)
O(8) C(25) C(34) C(14) 2.4(6)
O(8) C(25) C(34) C(27) -178.7(4)
C(51) C(25) C(34) C(14) 110.4(5)
C(51) C(25) C(34) C(27) -70.7(5)
O(5) C(25) C(51) O(9) 107.8(3)
O(5) C(25) C(51) C(26) -143.6(4)
O(5) C(25) C(51) C(28) 1.4(4)
O(8) C(25) C(51) O(9) -5.1(3)
O(8) C(25) C(51) C(26) 103.5(4)
O(8) C(25) C(51) C(28) -111.5(3)
C(34) C(25) C(51) O(9) -124.2(4)
C(34) C(25) C(51) C(26) -15.7(5)
C(34) C(25) C(51) C(28) 129.3(4)
C(24) C(26) C(51) O(9) 52.8(4)
C(24) C(26) C(51) C(25) -44.6(5)
C(24) C(26) C(51) C(28) 176.9(4)
C(45) C(26) C(51) O(9) 174.1(3)
C(45) C(26) C(51) C(25) 76.6(4)
C(45) C(26) C(51) C(28) -61.9(5)
C(55) C(26) C(51) O(9) -63.6(4)
C(55) C(26) C(51) C(25) -161.1(3)
C(55) C(26) C(51) C(28) 60.4(5)
C(49) C(27) C(34) C(14) -3.3(6)
C(49) C(27) C(34) C(25) 177.8(4)
C(34) C(27) C(49) C(22) 1.7(7)
C(30) C(28) C(33) O(5) 82.3(4)
C(51) C(28) C(33) O(5) -38.3(4)
C(56) C(28) C(33) O(5) -159.6(3)
C(30) C(28) C(51) O(9) 174.7(3)
C(30) C(28) C(51) C(25) -94.2(4)
C(30) C(28) C(51) C(26) 50.4(5)
C(33) C(28) C(51) O(9) -69.2(4)
C(33) C(28) C(51) C(25) 21.9(4)
C(33) C(28) C(51) C(26) 166.5(4)
C(56) C(28) C(51) O(9) 47.2(4)
C(56) C(28) C(51) C(25) 138.2(3)
C(56) C(28) C(51) C(26) -77.1(5)
C(53) C(29) C(39) O(1) -167.6(3)
C(53) C(29) C(39) C(46) -49.1(5)
C(53) C(29) C(39) C(47) 72.1(5)
C(54) C(29) C(39) O(1) -45.3(4)
C(54) C(29) C(39) C(46) 73.2(4)
C(54) C(29) C(39) C(47) -165.6(3)
C(58) C(29) C(39) O(1) 70.7(4)
C(58) C(29) C(39) C(46) -170.7(3)
C(58) C(29) C(39) C(47) -49.5(4)
C(20) C(31) C(36) C(35) 1.1(7)
S(1) C(32) C(52) C(42) 179.4(4)
C(17) C(32) C(52) C(42) 0.4(7)
C(37) C(35) C(36) C(31) -2.5(7)
C(36) C(35) C(37) O(7) 179.9(3)
C(36) C(35) C(37) C(43) -0.3(6)
O(7) C(37) C(43) C(18) 4.5(6)
O(7) C(37) C(43) C(20) -175.6(4)
C(35) C(37) C(43) C(18) -175.2(4)
C(35) C(37) C(43) C(20) 4.6(6)
O(10) C(38) C(47) C(39) 45.6(4)
O(10) C(38) C(47) C(48) 168.7(3)
O(10) C(38) C(47) C(59) -73.4(4)
O(1) C(39) C(46) O(3) 4.6(4)
O(1) C(39) C(46) O(10) -103.3(4)
O(1) C(39) C(46) C(20) 130.7(4)
C(29) C(39) C(46) O(3) -111.3(3)
C(29) C(39) C(46) O(10) 140.9(3)
C(29) C(39) C(46) C(20) 14.9(5)
C(47) C(39) C(46) O(3) 117.8(3)
C(47) C(39) C(46) O(10) 9.9(4)
C(47) C(39) C(46) C(20) -116.1(4)
O(1) C(39) C(47) C(38) 80.0(4)
O(1) C(39) C(47) C(48) -37.4(5)
O(1) C(39) C(47) C(59) -164.7(4)
C(29) C(39) C(47) C(38) -162.8(3)
C(29) C(39) C(47) C(48) 79.9(5)
C(29) C(39) C(47) C(59) -47.5(5)
C(46) C(39) C(47) C(38) -32.6(4)
C(46) C(39) C(47) C(48) -149.9(4)
C(46) C(39) C(47) C(59) 82.7(4)
C(44) C(40) C(41) C(50) -1.2(8)
C(41) C(40) C(44) C(16) -1.7(7)
C(40) C(41) C(50) C(23) 2.5(7)
C(57) C(42) C(52) C(32) 0.0(6)
C(52) C(42) C(57) C(60) 0.6(8)
C(42) C(57) C(60) C(17) -1.6(7)
